data_2208496
loop_
_publ_author_name
'Bradtm\"oller, Gerrit'
'Jurkschat, Klaus'
'Sch\"urmann, Markus'

_publ_section_title
;
 <i>tert</i>-Butylfluorodiphenylsilane
;
_journal_coeditor_code BH2007
_journal_issue 4
_journal_name_full 'Acta Crystallographica Section E'
_journal_page_first o1393
_journal_page_last o1394
_journal_paper_doi 10.1107/S1600536806008993
_journal_volume 62
_journal_year 2006
_chemical_formula_iupac 'C16 H19 F Si'
_chemical_formula_moiety 'C16 H19 F Si'
_chemical_formula_sum 'C16 H19 F Si'
_chemical_formula_weight 258.40
_chemical_melting_point 299.5(5)
_chemical_name_systematic tert-Butylfluorodiphenylsilane
_space_group_IT_number 14
_symmetry_cell_setting monoclinic
_symmetry_space_group_name_Hall '-P 2ybc'
_symmetry_space_group_name_H-M 'P 1 21/c 1'
_atom_sites_solution_hydrogens geom
_atom_sites_solution_primary direct
_atom_sites_solution_secondary difmap
_audit_creation_method SHELXL-97
_cell_angle_alpha 90.00
_cell_angle_beta 112.226(5)
_cell_angle_gamma 90.00
_cell_formula_units_Z 4
_cell_length_a 9.5029(8)
_cell_length_b 22.984(2)
_cell_length_c 7.2776(5)
_cell_measurement_reflns_used 14895
_cell_measurement_temperature 173.0(10)
_cell_measurement_theta_max 27.48
_cell_measurement_theta_min 2.92
_cell_volume 1471.4(2)
_computing_cell_refinement 'DENZO and SCALEPACK (Otwinowski & Minor, 1997)'
_computing_data_collection 'COLLECT (Nonius, 1998)'
_computing_data_reduction 'DENZO and SCALEPACK'
_computing_molecular_graphics 'SHELXTL-Plus (Sheldrick, 1991)'
_computing_publication_material 'SHELXL97 and PLATON (Spek, 2003)'
_computing_structure_refinement 'SHELXL97 (Sheldrick, 1997)'
_computing_structure_solution 'SHELXS97 (Sheldrick, 1997)'
_diffrn_ambient_temperature 173.0(10)
_diffrn_detector_area_resol_mean '19 vertical, 18 horizontal'
_diffrn_measured_fraction_theta_full 0.996
_diffrn_measured_fraction_theta_max 0.996
_diffrn_measurement_device_type 'Nonius KappaCCD'
_diffrn_measurement_method \w
_diffrn_radiation_monochromator graphite
_diffrn_radiation_source 'fine-focus sealed tube'
_diffrn_radiation_type MoK\a
_diffrn_radiation_wavelength 0.71073
_diffrn_reflns_av_R_equivalents 0.048
_diffrn_reflns_av_sigmaI/netI 0.0845
_diffrn_reflns_limit_h_max 11
_diffrn_reflns_limit_h_min -12
_diffrn_reflns_limit_k_max 29
_diffrn_reflns_limit_k_min -29
_diffrn_reflns_limit_l_max 9
_diffrn_reflns_limit_l_min -9
_diffrn_reflns_number 14895
_diffrn_reflns_theta_full 27.48
_diffrn_reflns_theta_max 27.48
_diffrn_reflns_theta_min 2.92
_diffrn_standards_decay_% 0
_diffrn_standards_interval_count 0
_diffrn_standards_interval_time 0
_diffrn_standards_number 0
_exptl_absorpt_coefficient_mu 0.152
_exptl_absorpt_correction_type none
_exptl_crystal_colour colourless
_exptl_crystal_density_diffrn 1.166
_exptl_crystal_density_method 'not measured'
_exptl_crystal_description block
_exptl_crystal_F_000 552
_exptl_crystal_size_max 0.26
_exptl_crystal_size_mid 0.24
_exptl_crystal_size_min 0.24
_refine_diff_density_max 0.256
_refine_diff_density_min -0.179
_refine_ls_extinction_method none
_refine_ls_goodness_of_fit_ref 0.801
_refine_ls_hydrogen_treatment constr
_refine_ls_matrix_type full
_refine_ls_number_parameters 166
_refine_ls_number_reflns 3366
_refine_ls_number_restraints 0
_refine_ls_restrained_S_all 0.801
_refine_ls_R_factor_all 0.0801
_refine_ls_R_factor_gt 0.0384
_refine_ls_shift/su_max 0.000
_refine_ls_shift/su_mean 0.000
_refine_ls_structure_factor_coef Fsqd
_refine_ls_weighting_details 'calc w=1/[\s^2^(Fo^2^)+(0.0518P)^2^] where P=(Fo^2^+2Fc^2^)/3'
_refine_ls_weighting_scheme calc
_refine_ls_wR_factor_gt 0.0876
_refine_ls_wR_factor_ref 0.0948
_reflns_number_gt 1836
_reflns_number_total 3366
_reflns_threshold_expression I>2\s(I)
_cod_data_source_file bh2007.cif
_cod_data_source_block I
_cod_depositor_comments
;
The following automatic conversions were performed:

'_chemical_melting_point' value '299-300' was changed to '299.5(5)' -
the average value was taken and precision was estimated.

Automatic conversion script
Id: cif_fix_values 1646 2011-03-28 12:23:43Z adriana 

The following automatic conversions were performed:

'_chemical_melting_point' value '299-300' was changed to '299.5(5)' -
the average value was taken and precision was estimated.

Automatic conversion script
Id: cif_fix_values 1715 2011-07-08 13:25:40Z adriana 
;
_cod_original_sg_symbol_H-M 'P 21/c'
_cod_database_code 2208496
_cod_database_fobs_code 2208496

loop_
_symmetry_equiv_pos_as_xyz
'x, y, z'
'-x, y+1/2, -z+1/2'
'-x, -y, -z'
'x, -y-1/2, z-1/2'

loop_
_atom_site_type_symbol
_atom_site_label
_atom_site_fract_x
_atom_site_fract_y
_atom_site_fract_z
_atom_site_U_iso_or_equiv
_atom_site_adp_type
_atom_site_calc_flag
_atom_site_refinement_flags
_atom_site_occupancy
Si Si1 0.26672(5) 0.405640(19) 0.10066(6) 0.03060(15) Uani d . 1
F F1 0.26045(10) 0.47504(4) 0.11364(13) 0.0408(3) Uani d . 1
C C1 0.27250(17) 0.38899(7) -0.1484(2) 0.0349(4) Uani d . 1
C C2 0.1312(2) 0.41331(9) -0.3097(3) 0.0710(7) Uani d . 1
H H2A 0.1350 0.4054 -0.4373 0.106 Uiso calc R 1
H H2B 0.1266 0.4546 -0.2924 0.106 Uiso calc R 1
H H2C 0.0426 0.3953 -0.3015 0.106 Uiso calc R 1
C C3 0.4122(2) 0.41826(9) -0.1630(3) 0.0586(6) Uani d . 1
H H3A 0.4129 0.4121 -0.2931 0.088 Uiso calc R 1
H H3B 0.5026 0.4018 -0.0655 0.088 Uiso calc R 1
H H3C 0.4091 0.4593 -0.1395 0.088 Uiso calc R 1
C C4 0.2810(3) 0.32398(8) -0.1775(3) 0.0727(7) Uani d . 1
H H4A 0.2842 0.3166 -0.3057 0.109 Uiso calc R 1
H H4B 0.1931 0.3055 -0.1690 0.109 Uiso calc R 1
H H4C 0.3711 0.3087 -0.0764 0.109 Uiso calc R 1
C C11 0.44361(17) 0.38331(7) 0.3108(2) 0.0319(4) Uani d . 1
C C12 0.55286(18) 0.42482(7) 0.4121(2) 0.0373(4) Uani d . 1
H H12A 0.5378 0.4634 0.3707 0.045 Uiso calc R 1
C C13 0.68263(19) 0.40999(9) 0.5720(3) 0.0458(5) Uani d . 1
H H13A 0.7538 0.4385 0.6363 0.055 Uiso calc R 1
C C14 0.7069(2) 0.35346(9) 0.6363(3) 0.0484(5) Uani d . 1
H H14A 0.7938 0.3436 0.7450 0.058 Uiso calc R 1
C C15 0.6025(2) 0.31159(9) 0.5394(3) 0.0541(5) Uani d . 1
H H15A 0.6190 0.2731 0.5816 0.065 Uiso calc R 1
C C16 0.47251(19) 0.32643(8) 0.3791(3) 0.0458(5) Uani d . 1
H H16A 0.4026 0.2975 0.3153 0.055 Uiso calc R 1
C C21 0.09150(17) 0.37895(7) 0.1310(2) 0.0330(4) Uani d . 1
C C22 0.06346(19) 0.32035(8) 0.1528(3) 0.0469(5) Uani d . 1
H H22A 0.1321 0.2925 0.1454 0.056 Uiso calc R 1
C C23 -0.06481(19) 0.30273(9) 0.1854(3) 0.0542(5) Uani d . 1
H H23A -0.0807 0.2634 0.2011 0.065 Uiso calc R 1
C C24 -0.1680(2) 0.34310(9) 0.1943(3) 0.0496(5) Uani d . 1
H H24A -0.2533 0.3313 0.2179 0.060 Uiso calc R 1
C C25 -0.14548(18) 0.40084(9) 0.1685(3) 0.0460(5) Uani d . 1
H H25A -0.2166 0.4282 0.1719 0.055 Uiso calc R 1
C C26 -0.01764(17) 0.41850(7) 0.1376(2) 0.0386(4) Uani d . 1
H H26A -0.0038 0.4579 0.1206 0.046 Uiso calc R 1

loop_
_atom_site_aniso_label
_atom_site_aniso_U_11
_atom_site_aniso_U_22
_atom_site_aniso_U_33
_atom_site_aniso_U_12
_atom_site_aniso_U_13
_atom_site_aniso_U_23
Si1 0.0297(2) 0.0298(3) 0.0326(3) 0.0013(2) 0.0121(2) 0.0009(2)
F1 0.0466(6) 0.0300(6) 0.0466(6) 0.0029(4) 0.0185(5) 0.0014(5)
C1 0.0324(9) 0.0412(12) 0.0328(9) -0.0026(8) 0.0140(8) -0.0025(8)
C2 0.0541(13) 0.121(2) 0.0325(11) 0.0134(13) 0.0099(9) 0.0009(12)
C3 0.0529(12) 0.0857(16) 0.0471(12) -0.0146(11) 0.0301(10) -0.0061(11)
C4 0.118(2) 0.0517(15) 0.0674(15) -0.0130(13) 0.0563(15) -0.0217(12)
C11 0.0308(9) 0.0351(10) 0.0330(9) 0.0001(8) 0.0157(8) 0.0004(8)
C12 0.0347(10) 0.0390(11) 0.0415(10) 0.0000(8) 0.0181(9) -0.0034(9)
C13 0.0310(10) 0.0617(15) 0.0439(11) -0.0042(9) 0.0133(9) -0.0140(11)
C14 0.0339(10) 0.0718(16) 0.0373(11) 0.0092(10) 0.0111(9) 0.0052(11)
C15 0.0385(11) 0.0573(14) 0.0605(13) 0.0062(10) 0.0119(10) 0.0212(11)
C16 0.0336(10) 0.0412(12) 0.0552(12) -0.0028(8) 0.0083(9) 0.0086(10)
C21 0.0307(9) 0.0378(11) 0.0289(9) 0.0016(8) 0.0095(8) 0.0033(8)
C22 0.0329(9) 0.0435(13) 0.0642(13) 0.0034(8) 0.0182(9) 0.0114(10)
C23 0.0383(11) 0.0531(14) 0.0691(14) -0.0037(9) 0.0178(10) 0.0196(11)
C24 0.0307(10) 0.0751(16) 0.0452(12) -0.0062(10) 0.0168(9) 0.0070(11)
C25 0.0317(9) 0.0631(15) 0.0451(11) 0.0010(10) 0.0166(9) -0.0074(10)
C26 0.0321(9) 0.0456(12) 0.0373(10) 0.0023(8) 0.0123(8) 0.0004(9)

loop_
_atom_type_symbol
_atom_type_description
_atom_type_scat_dispersion_real
_atom_type_scat_dispersion_imag
_atom_type_scat_source
C C 0.0033 0.0016 'International Tables Vol C Tables 4.2.6.8 and 6.1.1.4'
H H 0.0000 0.0000 'International Tables Vol C Tables 4.2.6.8 and 6.1.1.4'
F F 0.0171 0.0103 'International Tables Vol C Tables 4.2.6.8 and 6.1.1.4'
Si Si 0.0817 0.0704 'International Tables Vol C Tables 4.2.6.8 and 6.1.1.4'

loop_
_geom_angle_atom_site_label_1
_geom_angle_atom_site_label_2
_geom_angle_atom_site_label_3
_geom_angle
F1 Si1 C21 105.43(6)
F1 Si1 C11 105.54(6)
C21 Si1 C11 112.36(7)
F1 Si1 C1 106.02(6)
C21 Si1 C1 113.69(7)
C11 Si1 C1 112.92(7)
C4 C1 C2 109.47(15)
C4 C1 C3 109.30(15)
C2 C1 C3 108.80(15)
C4 C1 Si1 111.07(11)
C2 C1 Si1 109.41(12)
C3 C1 Si1 108.77(11)
C1 C2 H2A 109.5
C1 C2 H2B 109.5
H2A C2 H2B 109.5
C1 C2 H2C 109.5
H2A C2 H2C 109.5
H2B C2 H2C 109.5
C1 C3 H3A 109.5
C1 C3 H3B 109.5
H3A C3 H3B 109.5
C1 C3 H3C 109.5
H3A C3 H3C 109.5
H3B C3 H3C 109.5
C1 C4 H4A 109.5
C1 C4 H4B 109.5
H4A C4 H4B 109.5
C1 C4 H4C 109.5
H4A C4 H4C 109.5
H4B C4 H4C 109.5
C16 C11 C12 116.55(15)
C16 C11 Si1 123.17(12)
C12 C11 Si1 120.25(13)
C13 C12 C11 121.66(17)
C13 C12 H12A 119.2
C11 C12 H12A 119.2
C14 C13 C12 120.20(17)
C14 C13 H13A 119.9
C12 C13 H13A 119.9
C15 C14 C13 119.63(17)
C15 C14 H14A 120.2
C13 C14 H14A 120.2
C14 C15 C16 120.17(18)
C14 C15 H15A 119.9
C16 C15 H15A 119.9
C15 C16 C11 121.78(17)
C15 C16 H16A 119.1
C11 C16 H16A 119.1
C26 C21 C22 116.73(15)
C26 C21 Si1 119.94(13)
C22 C21 Si1 123.32(12)
C23 C22 C21 121.32(16)
C23 C22 H22A 119.3
C21 C22 H22A 119.3
C24 C23 C22 120.11(18)
C24 C23 H23A 119.9
C22 C23 H23A 119.9
C25 C24 C23 119.89(17)
C25 C24 H24A 120.1
C23 C24 H24A 120.1
C24 C25 C26 120.10(16)
C24 C25 H25A 119.9
C26 C25 H25A 119.9
C25 C26 C21 121.82(17)
C25 C26 H26A 119.1
C21 C26 H26A 119.1

loop_
_geom_bond_atom_site_label_1
_geom_bond_atom_site_label_2
_geom_bond_distance
Si1 F1 1.6004(10)
Si1 C21 1.8644(16)
Si1 C11 1.8662(16)
Si1 C1 1.8733(16)
C1 C4 1.516(2)
C1 C2 1.517(2)
C1 C3 1.528(2)
C2 H2A 0.9600
C2 H2B 0.9600
C2 H2C 0.9600
C3 H3A 0.9600
C3 H3B 0.9600
C3 H3C 0.9600
C4 H4A 0.9600
C4 H4B 0.9600
C4 H4C 0.9600
C11 C16 1.389(2)
C11 C12 1.397(2)
C12 C13 1.380(2)
C12 H12A 0.9300
C13 C14 1.371(2)
C13 H13A 0.9300
C14 C15 1.371(2)
C14 H14A 0.9300
C15 C16 1.383(2)
C15 H15A 0.9300
C16 H16A 0.9300
C21 C26 1.393(2)
C21 C22 1.394(2)
C22 C23 1.387(2)
C22 H22A 0.9300
C23 C24 1.370(2)
C23 H23A 0.9300
C24 C25 1.369(2)
C24 H24A 0.9300
C25 C26 1.378(2)
C25 H25A 0.9300
C26 H26A 0.9300

loop_
_geom_torsion_atom_site_label_1
_geom_torsion_atom_site_label_2
_geom_torsion_atom_site_label_3
_geom_torsion_atom_site_label_4
_geom_torsion
F1 Si1 C1 C4 179.17(11)
C21 Si1 C1 C4 -65.46(14)
C11 Si1 C1 C4 64.08(14)
F1 Si1 C1 C2 -59.87(13)
C21 Si1 C1 C2 55.49(15)
C11 Si1 C1 C2 -174.96(12)
F1 Si1 C1 C3 58.84(13)
C21 Si1 C1 C3 174.21(11)
C11 Si1 C1 C3 -56.25(14)
F1 Si1 C11 C16 164.57(13)
C21 Si1 C11 C16 50.17(16)
C1 Si1 C11 C16 -80.05(15)
F1 Si1 C11 C12 -13.34(14)
C21 Si1 C11 C12 -127.74(13)
C1 Si1 C11 C12 102.04(13)
C16 C11 C12 C13 -0.1(2)
Si1 C11 C12 C13 177.95(13)
C11 C12 C13 C14 -0.4(3)
C12 C13 C14 C15 0.8(3)
C13 C14 C15 C16 -0.7(3)
C14 C15 C16 C11 0.2(3)
C12 C11 C16 C15 0.2(2)
Si1 C11 C16 C15 -177.82(14)
F1 Si1 C21 C26 6.56(14)
C11 Si1 C21 C26 121.02(13)
C1 Si1 C21 C26 -109.16(13)
F1 Si1 C21 C22 -171.86(13)
C11 Si1 C21 C22 -57.40(16)
C1 Si1 C21 C22 72.42(15)
C26 C21 C22 C23 -1.9(3)
Si1 C21 C22 C23 176.60(14)
C21 C22 C23 C24 0.8(3)
C22 C23 C24 C25 0.9(3)
C23 C24 C25 C26 -1.3(3)
C24 C25 C26 C21 0.1(3)
C22 C21 C26 C25 1.4(2)
Si1 C21 C26 C25 -177.11(13)

loop_
_cod_related_entry_id
_cod_related_entry_database
_cod_related_entry_code
1 ChemSpider 8620666
